data_4078500
loop_
_publ_author_name
'Nakajima, Takayuki'
'Kurai, Sachi'
'Noda, Sayo'
'Zouda, Maki'
'Kure, Bunsho'
'Tanase, Tomoaki'

_publ_section_title
;
 Cyclic Trinuclear Rh2M Complexes (M = Rh, Pt, Pd, Ni) Supported
 bymeso-1,3-Bis[(diphenylphosphinomethyl)phenylphosphino]propane
;
_journal_issue 11
_journal_name_full Organometallics
_journal_page_first 4283
_journal_paper_doi 10.1021/om300278k
_journal_volume 31
_journal_year 2012
_chemical_formula_moiety 'C45 H44 Cl8 F6 Hg O2 P5 Rh3'
_chemical_formula_sum 'C45 H44 Cl8 F6 Hg O2 P5 Rh3'
_chemical_formula_weight 1678.63
_space_group_IT_number 14
_symmetry_cell_setting monoclinic
_symmetry_Int_Tables_number 14
_symmetry_space_group_name_Hall '-P 2yn'
_symmetry_space_group_name_H-M 'P 1 21/n 1'
_atom_sites_solution_hydrogens geom
_atom_sites_solution_primary direct
_atom_sites_solution_secondary difmap
_cell_angle_alpha 90.0000
_cell_angle_beta 100.104(5)
_cell_angle_gamma 90.0000
_cell_formula_units_Z 4
_cell_length_a 12.881(6)
_cell_length_b 19.929(8)
_cell_length_c 21.468(9)
_cell_measurement_reflns_used 13757
_cell_measurement_temperature 153
_cell_measurement_theta_max 27.59
_cell_measurement_theta_min 3.07
_cell_volume 5425(4)
_computing_cell_refinement CrystalClear
_computing_data_collection 'CrystalClear (Rigaku Inc., 2008)'
_computing_data_reduction CrystalClear
_computing_molecular_graphics 'CrystalStructure 4.0'
_computing_publication_material 'CrystalStructure 4.0 (Rigaku, 2010)'
_computing_structure_refinement 'SHELXL97 (Sheldrick, 2008)'
_computing_structure_solution 'SIR92 (Altomare, et al., 1994)'
_diffrn_ambient_temperature 153
_diffrn_detector_area_resol_mean 7.111
_diffrn_measured_fraction_theta_full 0.986
_diffrn_measured_fraction_theta_max 0.986
_diffrn_measurement_device_type 'Rigaku Saturn724'
_diffrn_measurement_method \w
_diffrn_radiation_type 'Mo K\a'
_diffrn_radiation_wavelength 0.71075
_diffrn_reflns_av_R_equivalents 0.0322
_diffrn_reflns_limit_h_max 16
_diffrn_reflns_limit_h_min -16
_diffrn_reflns_limit_k_max 25
_diffrn_reflns_limit_k_min -25
_diffrn_reflns_limit_l_max 27
_diffrn_reflns_limit_l_min -27
_diffrn_reflns_number 50583
_diffrn_reflns_theta_full 27.51
_diffrn_reflns_theta_max 27.51
_diffrn_standards_number 0
_exptl_absorpt_coefficient_mu 4.323
_exptl_absorpt_correction_T_max 0.788
_exptl_absorpt_correction_T_min 0.654
_exptl_absorpt_correction_type multi-scan
_exptl_absorpt_process_details 'REQAB (Rigaku, 1998)'
_exptl_crystal_colour purple
_exptl_crystal_density_diffrn 2.055
_exptl_crystal_density_method 'not measured'
_exptl_crystal_description block
_exptl_crystal_F_000 3240.00
_exptl_crystal_size_max 0.150
_exptl_crystal_size_mid 0.095
_exptl_crystal_size_min 0.055
_refine_diff_density_max 5.030
_refine_diff_density_min -1.980
_refine_ls_extinction_method none
_refine_ls_goodness_of_fit_ref 1.092
_refine_ls_hydrogen_treatment constr
_refine_ls_number_parameters 621
_refine_ls_number_reflns 12307
_refine_ls_number_restraints 0
_refine_ls_R_factor_gt 0.0373
_refine_ls_shift/su_max 0.003
_refine_ls_structure_factor_coef Fsqd
_refine_ls_weighting_details 'w = 1/[\s^2^(Fo^2^)+(0.0657P)^2^+3.3591P] where P=(Fo^2^+2Fc^2^)/3'
_refine_ls_weighting_scheme calc
_refine_ls_wR_factor_ref 0.1003
_reflns_number_gt 10967
_reflns_number_total 12307
_reflns_threshold_expression F^2^>2.0\s(F^2^)
_cod_data_source_file om300278k_si_002.cif
_cod_data_source_block '[Rh3(HgCl)Cl3(dpmppp)(CO)2]PF6(7a)'
_cod_database_code 4078500

loop_
_symmetry_equiv_pos_site_id
_symmetry_equiv_pos_as_xyz
1 +X,+Y,+Z
2 1/2-X,1/2+Y,1/2-Z
3 -X,-Y,-Z
4 1/2+X,1/2-Y,1/2+Z

loop_
_atom_site_label
_atom_site_type_symbol
_atom_site_fract_x
_atom_site_fract_y
_atom_site_fract_z
_atom_site_U_iso_or_equiv
_atom_site_adp_type
_atom_site_occupancy
_atom_site_symmetry_multiplicity
_atom_site_calc_flag
_atom_site_refinement_flags
Hg1 Hg 0.443442(11) 0.217802(7) 0.562460(7) 0.01976(6) Uani 1.0 4 d .
Rh1 Rh 0.27221(2) 0.158709(15) 0.599821(15) 0.01999(8) Uani 1.0 4 d .
Rh2 Rh 0.27925(2) 0.239801(15) 0.472320(14) 0.01715(7) Uani 1.0 4 d .
Rh3 Rh 0.43241(2) 0.108121(15) 0.485431(14) 0.01944(8) Uani 1.0 4 d .
Cl1 Cl 0.13514(7) 0.18813(5) 0.51452(5) 0.02266(19) Uani 1.0 4 d .
Cl2 Cl 0.28348(7) 0.13917(5) 0.40925(4) 0.02182(18) Uani 1.0 4 d .
Cl3 Cl 0.31058(8) 0.05594(5) 0.54575(5) 0.0252(2) Uani 1.0 4 d .
Cl4 Cl 0.60413(9) 0.25488(6) 0.62167(6) 0.0372(3) Uani 1.0 4 d .
Cl5 Cl 0.36558(16) 0.49212(9) 0.13346(10) 0.0747(6) Uani 1.0 4 d .
Cl6 Cl 0.56422(13) 0.50858(11) 0.08945(9) 0.0760(6) Uani 1.0 4 d .
Cl7 Cl 0.22183(12) 0.10779(8) 0.24324(7) 0.0552(4) Uani 1.0 4 d .
Cl8 Cl 0.1930(5) 0.06179(13) 0.11438(13) 0.1633(19) Uani 1.0 4 d .
P1 P 0.22833(8) 0.25286(5) 0.64733(5) 0.0201(2) Uani 1.0 4 d .
P2 P 0.26085(7) 0.33557(5) 0.52284(5) 0.01837(19) Uani 1.0 4 d .
P3 P 0.39132(8) 0.28904(5) 0.41901(5) 0.01811(19) Uani 1.0 4 d .
P4 P 0.54074(8) 0.15968(5) 0.42686(5) 0.01925(19) Uani 1.0 4 d .
P5 P 0.66799(9) 0.44276(6) 0.33849(6) 0.0284(3) Uani 1.0 4 d .
F1 F 0.6003(6) 0.4669(3) 0.2765(3) 0.129(3) Uani 1.0 4 d .
F2 F 0.7508(5) 0.4142(2) 0.3013(3) 0.121(3) Uani 1.0 4 d .
F3 F 0.6072(3) 0.37211(14) 0.33204(14) 0.0406(7) Uani 1.0 4 d .
F4 F 0.5844(4) 0.4712(3) 0.3773(3) 0.109(3) Uani 1.0 4 d .
F5 F 0.7292(3) 0.51376(14) 0.34681(15) 0.0456(8) Uani 1.0 4 d .
F6 F 0.7329(5) 0.4196(3) 0.4026(3) 0.130(3) Uani 1.0 4 d .
O1 O 0.4242(3) 0.12137(17) 0.71463(16) 0.0366(8) Uiso 1.0 4 d .
O2 O 0.5996(3) 0.05313(18) 0.58459(17) 0.0394(8) Uiso 1.0 4 d .
C1 C 0.3659(4) 0.1355(2) 0.6708(2) 0.0252(9) Uani 1.0 4 d .
C2 C 0.5397(4) 0.0756(2) 0.5446(2) 0.0252(9) Uani 1.0 4 d .
C3 C 0.2025(4) 0.3264(2) 0.59480(19) 0.0228(8) Uani 1.0 4 d .
C4 C 0.3782(3) 0.38725(19) 0.54574(19) 0.0212(8) Uani 1.0 4 d .
C5 C 0.4290(4) 0.4089(2) 0.48981(19) 0.0234(8) Uani 1.0 4 d .
C6 C 0.4812(3) 0.35219(19) 0.4583(2) 0.0227(8) Uani 1.0 4 d .
C7 C 0.4731(3) 0.2303(2) 0.38142(19) 0.0202(8) Uani 1.0 4 d .
C8 C 0.1025(4) 0.2433(3) 0.6733(2) 0.0252(9) Uani 1.0 4 d .
C9 C 0.0498(4) 0.3003(3) 0.6895(3) 0.0377(11) Uani 1.0 4 d .
C10 C -0.0487(5) 0.2936(3) 0.7063(3) 0.0442(13) Uani 1.0 4 d .
C11 C -0.0948(4) 0.2305(3) 0.7080(3) 0.0379(12) Uani 1.0 4 d .
C12 C -0.0414(4) 0.1748(3) 0.6935(3) 0.0377(11) Uani 1.0 4 d .
C13 C 0.0568(4) 0.1810(3) 0.6759(2) 0.0293(9) Uani 1.0 4 d .
C14 C 0.3162(4) 0.2804(2) 0.7181(2) 0.0240(9) Uani 1.0 4 d .
C15 C 0.3881(4) 0.3329(3) 0.7183(3) 0.0370(11) Uani 1.0 4 d .
C16 C 0.4542(5) 0.3498(4) 0.7738(3) 0.0541(16) Uani 1.0 4 d .
C17 C 0.4513(5) 0.3143(4) 0.8289(3) 0.0489(14) Uani 1.0 4 d .
C18 C 0.3800(5) 0.2632(3) 0.8289(3) 0.0426(12) Uani 1.0 4 d .
C19 C 0.3130(4) 0.2464(3) 0.7740(3) 0.0350(11) Uani 1.0 4 d .
C20 C 0.1661(4) 0.3918(2) 0.47697(19) 0.0246(9) Uani 1.0 4 d .
C21 C 0.0873(4) 0.3650(3) 0.4308(3) 0.0361(11) Uani 1.0 4 d .
C22 C 0.0128(5) 0.4073(3) 0.3958(3) 0.0502(15) Uani 1.0 4 d .
C23 C 0.0156(5) 0.4750(3) 0.4072(3) 0.0513(15) Uani 1.0 4 d .
C24 C 0.0926(5) 0.5019(3) 0.4520(3) 0.0511(15) Uani 1.0 4 d .
C25 C 0.1680(4) 0.4609(3) 0.4877(3) 0.0383(11) Uani 1.0 4 d .
C26 C 0.3126(3) 0.3289(2) 0.35029(19) 0.0226(8) Uani 1.0 4 d .
C27 C 0.2212(4) 0.2953(3) 0.3219(2) 0.0275(9) Uani 1.0 4 d .
C28 C 0.1576(4) 0.3221(3) 0.2688(2) 0.0349(11) Uani 1.0 4 d .
C29 C 0.1856(4) 0.3826(3) 0.2447(3) 0.0363(11) Uani 1.0 4 d .
C30 C 0.2761(4) 0.4160(3) 0.2721(3) 0.0366(11) Uani 1.0 4 d .
C31 C 0.3399(4) 0.3895(3) 0.3254(2) 0.0293(9) Uani 1.0 4 d .
C32 C 0.5721(4) 0.10682(19) 0.36367(19) 0.0225(8) Uani 1.0 4 d .
C33 C 0.6726(4) 0.1042(3) 0.3483(3) 0.0298(10) Uani 1.0 4 d .
C34 C 0.6919(4) 0.0651(3) 0.2982(2) 0.0311(10) Uani 1.0 4 d .
C35 C 0.6101(4) 0.0296(3) 0.2621(3) 0.0309(10) Uani 1.0 4 d .
C36 C 0.5092(4) 0.0324(3) 0.2763(3) 0.0314(10) Uani 1.0 4 d .
C37 C 0.4909(4) 0.0702(2) 0.3274(2) 0.0277(9) Uani 1.0 4 d .
C38 C 0.6683(3) 0.1913(3) 0.46602(19) 0.0238(8) Uani 1.0 4 d .
C39 C 0.7380(4) 0.1470(3) 0.5025(3) 0.0337(10) Uani 1.0 4 d .
C40 C 0.8360(4) 0.1695(3) 0.5321(3) 0.0404(12) Uani 1.0 4 d .
C41 C 0.8659(4) 0.2354(3) 0.5264(3) 0.0395(12) Uani 1.0 4 d .
C42 C 0.7988(4) 0.2788(3) 0.4891(3) 0.0333(11) Uani 1.0 4 d .
C43 C 0.7007(4) 0.2569(3) 0.4581(3) 0.0284(9) Uani 1.0 4 d .
C44 C 0.4285(5) 0.5241(4) 0.0754(4) 0.0560(16) Uani 1.0 4 d .
C45 C 0.1248(7) 0.0724(5) 0.1557(8) 0.170(8) Uani 1.0 4 d .
H3A H 0.1250 0.3292 0.5813 0.0274 Uiso 1.0 4 calc R
H3B H 0.2238 0.3665 0.6212 0.0274 Uiso 1.0 4 calc R
H4A H 0.3589 0.4278 0.5678 0.0255 Uiso 1.0 4 calc R
H4B H 0.4306 0.3618 0.5760 0.0255 Uiso 1.0 4 calc R
H5A H 0.4829 0.4435 0.5046 0.0280 Uiso 1.0 4 calc R
H5B H 0.3743 0.4300 0.4576 0.0280 Uiso 1.0 4 calc R
H6A H 0.5337 0.3298 0.4909 0.0273 Uiso 1.0 4 calc R
H6B H 0.5199 0.3721 0.4268 0.0273 Uiso 1.0 4 calc R
H7A H 0.4273 0.2111 0.3438 0.0243 Uiso 1.0 4 calc R
H7B H 0.5277 0.2573 0.3658 0.0243 Uiso 1.0 4 calc R
H9 H 0.0814 0.3433 0.6890 0.0453 Uiso 1.0 4 calc R
H10 H -0.0851 0.3323 0.7168 0.0531 Uiso 1.0 4 calc R
H11 H -0.1627 0.2262 0.7191 0.0455 Uiso 1.0 4 calc R
H12 H -0.0718 0.1316 0.6955 0.0452 Uiso 1.0 4 calc R
H13 H 0.0928 0.1421 0.6655 0.0352 Uiso 1.0 4 calc R
H15 H 0.3915 0.3568 0.6805 0.0444 Uiso 1.0 4 calc R
H16 H 0.5021 0.3861 0.7742 0.0649 Uiso 1.0 4 calc R
H17 H 0.4986 0.3254 0.8666 0.0587 Uiso 1.0 4 calc R
H18 H 0.3770 0.2394 0.8669 0.0512 Uiso 1.0 4 calc R
H19 H 0.2639 0.2109 0.7744 0.0420 Uiso 1.0 4 calc R
H21 H 0.0845 0.3181 0.4232 0.0433 Uiso 1.0 4 calc R
H22 H -0.0403 0.3891 0.3640 0.0602 Uiso 1.0 4 calc R
H23 H -0.0364 0.5033 0.3837 0.0615 Uiso 1.0 4 calc R
H24 H 0.0947 0.5490 0.4589 0.0613 Uiso 1.0 4 calc R
H25 H 0.2207 0.4799 0.5193 0.0460 Uiso 1.0 4 calc R
H27 H 0.2025 0.2540 0.3391 0.0330 Uiso 1.0 4 calc R
H28 H 0.0957 0.2992 0.2493 0.0419 Uiso 1.0 4 calc R
H29 H 0.1419 0.4014 0.2087 0.0436 Uiso 1.0 4 calc R
H30 H 0.2948 0.4572 0.2546 0.0439 Uiso 1.0 4 calc R
H31 H 0.4017 0.4125 0.3446 0.0351 Uiso 1.0 4 calc R
H33 H 0.7283 0.1294 0.3723 0.0358 Uiso 1.0 4 calc R
H34 H 0.7610 0.0625 0.2886 0.0373 Uiso 1.0 4 calc R
H35 H 0.6233 0.0032 0.2274 0.0371 Uiso 1.0 4 calc R
H36 H 0.4531 0.0086 0.2511 0.0376 Uiso 1.0 4 calc R
H37 H 0.4223 0.0711 0.3379 0.0333 Uiso 1.0 4 calc R
H39 H 0.7182 0.1015 0.5070 0.0404 Uiso 1.0 4 calc R
H40 H 0.8833 0.1391 0.5566 0.0485 Uiso 1.0 4 calc R
H41 H 0.9324 0.2507 0.5480 0.0474 Uiso 1.0 4 calc R
H42 H 0.8195 0.3240 0.4845 0.0399 Uiso 1.0 4 calc R
H43 H 0.6557 0.2867 0.4314 0.0340 Uiso 1.0 4 calc R
H44A H 0.4165 0.5732 0.0724 0.0672 Uiso 1.0 4 calc R
H44B H 0.3968 0.5041 0.0342 0.0672 Uiso 1.0 4 calc R
H45A H 0.0882 0.0302 0.1632 0.2045 Uiso 1.0 4 calc R
H45B H 0.0713 0.1065 0.1388 0.2045 Uiso 1.0 4 calc R

loop_
_atom_site_aniso_label
_atom_site_aniso_U_11
_atom_site_aniso_U_22
_atom_site_aniso_U_33
_atom_site_aniso_U_12
_atom_site_aniso_U_13
_atom_site_aniso_U_23
Hg1 0.01925(9) 0.02000(9) 0.01979(9) -0.00102(5) 0.00273(6) -0.00139(5)
Rh1 0.02102(15) 0.01904(15) 0.02082(16) -0.00158(11) 0.00616(12) -0.00075(11)
Rh2 0.01635(14) 0.01828(15) 0.01710(15) -0.00115(10) 0.00371(11) -0.00161(11)
Rh3 0.02075(15) 0.01827(15) 0.01989(16) -0.00077(10) 0.00517(11) -0.00182(11)
Cl1 0.0186(4) 0.0260(5) 0.0241(5) -0.0036(4) 0.0057(4) -0.0026(4)
Cl2 0.0209(4) 0.0229(5) 0.0215(5) -0.0023(4) 0.0033(4) -0.0052(4)
Cl3 0.0299(5) 0.0190(5) 0.0290(5) -0.0027(4) 0.0112(4) -0.0014(4)
Cl4 0.0291(6) 0.0422(7) 0.0355(7) -0.0074(5) -0.0076(5) -0.0029(5)
Cl5 0.0888(13) 0.0584(10) 0.0868(13) 0.0260(9) 0.0428(11) 0.0320(9)
Cl6 0.0426(8) 0.1096(16) 0.0732(12) 0.0166(9) 0.0031(8) -0.0081(11)
Cl7 0.0514(8) 0.0574(9) 0.0527(9) 0.0012(7) -0.0020(7) -0.0042(7)
Cl8 0.353(6) 0.0644(15) 0.0839(18) -0.025(3) 0.069(3) -0.0196(13)
P1 0.0214(5) 0.0203(5) 0.0195(5) -0.0013(4) 0.0063(4) -0.0012(4)
P2 0.0193(5) 0.0184(5) 0.0178(5) 0.0008(4) 0.0045(4) -0.0007(4)
P3 0.0185(5) 0.0196(5) 0.0166(5) -0.0006(4) 0.0042(4) -0.0002(4)
P4 0.0179(5) 0.0204(5) 0.0199(5) 0.0012(4) 0.0046(4) -0.0013(4)
P5 0.0341(6) 0.0235(5) 0.0311(6) -0.0067(5) 0.0149(5) -0.0036(5)
F1 0.201(7) 0.061(3) 0.089(4) -0.042(4) -0.075(4) 0.029(3)
F2 0.123(4) 0.056(3) 0.222(7) -0.042(3) 0.137(5) -0.064(4)
F3 0.0503(17) 0.0325(14) 0.0433(17) -0.0157(13) 0.0205(14) -0.0105(13)
F4 0.113(4) 0.064(3) 0.181(6) -0.048(3) 0.111(4) -0.068(3)
F5 0.0592(19) 0.0282(14) 0.0569(19) -0.0169(13) 0.0309(16) -0.0099(14)
F6 0.179(6) 0.071(3) 0.101(4) -0.060(4) -0.081(4) 0.035(3)
C1 0.027(2) 0.0198(19) 0.029(3) -0.0001(15) 0.0065(17) 0.0010(16)
C2 0.030(2) 0.0224(19) 0.024(2) 0.0011(16) 0.0065(17) 0.0012(16)
C3 0.0265(19) 0.0212(19) 0.022(2) 0.0016(15) 0.0072(16) -0.0004(16)
C4 0.0218(18) 0.0178(18) 0.025(2) 0.0000(14) 0.0057(15) -0.0020(15)
C5 0.029(2) 0.0197(18) 0.023(2) -0.0068(15) 0.0081(16) -0.0012(16)
C6 0.0229(19) 0.0221(19) 0.024(2) -0.0073(15) 0.0064(16) -0.0026(16)
C7 0.0211(18) 0.0233(18) 0.0179(19) 0.0012(15) 0.0077(15) -0.0006(15)
C8 0.026(2) 0.030(3) 0.022(2) -0.0036(17) 0.0092(16) -0.0032(17)
C9 0.043(3) 0.033(3) 0.043(3) -0.006(2) 0.025(3) -0.011(3)
C10 0.044(3) 0.043(3) 0.053(4) 0.003(3) 0.029(3) -0.006(3)
C11 0.031(3) 0.054(3) 0.033(3) -0.011(3) 0.018(2) -0.005(3)
C12 0.038(3) 0.043(3) 0.036(3) -0.014(2) 0.017(2) 0.001(3)
C13 0.035(3) 0.025(2) 0.031(3) -0.0030(18) 0.0127(19) 0.0017(18)
C14 0.025(2) 0.027(2) 0.020(2) 0.0015(15) 0.0037(16) -0.0059(16)
C15 0.037(3) 0.047(3) 0.028(3) -0.017(3) 0.008(2) -0.008(2)
C16 0.045(3) 0.071(4) 0.044(4) -0.020(3) 0.002(3) -0.015(3)
C17 0.043(3) 0.069(4) 0.030(3) 0.006(3) -0.005(3) -0.018(3)
C18 0.050(3) 0.051(3) 0.025(3) 0.014(3) 0.001(3) 0.005(3)
C19 0.041(3) 0.034(3) 0.029(3) -0.002(2) 0.002(2) 0.003(2)
C20 0.0247(19) 0.028(2) 0.021(2) 0.0054(16) 0.0043(16) 0.0026(16)
C21 0.030(3) 0.038(3) 0.035(3) 0.008(2) -0.0056(19) -0.005(2)
C22 0.043(3) 0.062(4) 0.038(3) 0.022(3) -0.015(3) -0.009(3)
C23 0.057(4) 0.056(4) 0.036(3) 0.029(3) -0.006(3) 0.009(3)
C24 0.064(4) 0.033(3) 0.051(4) 0.019(3) -0.004(3) 0.004(3)
C25 0.045(3) 0.028(3) 0.038(3) 0.006(2) -0.005(3) 0.001(2)
C26 0.0236(19) 0.027(2) 0.0181(19) 0.0058(16) 0.0046(15) -0.0011(16)
C27 0.026(2) 0.034(3) 0.021(3) 0.0025(17) 0.0027(17) 0.0025(18)
C28 0.031(3) 0.050(3) 0.023(3) 0.007(2) 0.0010(18) -0.002(2)
C29 0.039(3) 0.045(3) 0.024(3) 0.016(3) 0.0040(19) 0.007(2)
C30 0.050(3) 0.034(3) 0.027(3) 0.012(2) 0.012(2) 0.011(2)
C31 0.037(3) 0.028(3) 0.025(3) 0.0047(18) 0.0113(18) 0.0027(17)
C32 0.029(2) 0.0186(18) 0.021(2) 0.0029(15) 0.0097(16) 0.0010(15)
C33 0.024(2) 0.032(3) 0.035(3) -0.0023(17) 0.0113(18) -0.0061(19)
C34 0.032(3) 0.034(3) 0.031(3) 0.0050(18) 0.0147(19) 0.0010(19)
C35 0.041(3) 0.028(3) 0.027(3) 0.0066(19) 0.0132(19) -0.0034(18)
C36 0.037(3) 0.029(3) 0.030(3) -0.0022(18) 0.0097(19) -0.0091(18)
C37 0.027(2) 0.026(2) 0.033(3) -0.0008(16) 0.0130(18) -0.0057(18)
C38 0.0199(18) 0.032(3) 0.020(2) -0.0001(16) 0.0047(15) -0.0025(17)
C39 0.028(3) 0.035(3) 0.037(3) 0.0004(18) 0.0022(19) 0.003(2)
C40 0.029(3) 0.045(3) 0.044(3) 0.003(2) -0.005(2) 0.003(3)
C41 0.028(3) 0.048(3) 0.042(3) -0.007(2) 0.004(2) -0.011(3)
C42 0.025(3) 0.036(3) 0.038(3) -0.0059(17) 0.006(2) -0.007(2)
C43 0.022(2) 0.035(3) 0.029(3) 0.0027(17) 0.0072(17) -0.0039(19)
C44 0.040(3) 0.067(4) 0.061(4) 0.012(3) 0.009(3) 0.020(4)
C45 0.056(5) 0.116(8) 0.358(19) 0.055(5) 0.086(8) 0.177(11)

loop_
_atom_type_symbol
_atom_type_description
_atom_type_scat_dispersion_real
_atom_type_scat_dispersion_imag
_atom_type_scat_source
C C 0.0033 0.0016
;
International Tables for Crystallography
(1992, Vol. C, Tables 4.2.6.8 and 6.1.1.4)
;
H H 0.0000 0.0000
;
International Tables for Crystallography
(1992, Vol. C, Table 6.1.1.4)
;
O O 0.0106 0.0060
;
International Tables for Crystallography
(1992, Vol. C, Tables 4.2.6.8 and 6.1.1.4)
;
Rh Rh -1.1178 0.9187
;
International Tables for Crystallography
(1992, Vol. C, Tables 4.2.6.8 and 6.1.1.4)
;
Hg Hg -2.3894 9.2266
;
International Tables for Crystallography
(1992, Vol. C, Tables 4.2.6.8 and 6.1.1.4)
;
P P 0.1023 0.0942
;
International Tables for Crystallography
(1992, Vol. C, Tables 4.2.6.8 and 6.1.1.4)
;
Cl Cl 0.1484 0.1585
;
International Tables for Crystallography
(1992, Vol. C, Tables 4.2.6.8 and 6.1.1.4)
;
F F 0.0171 0.0103
;
International Tables for Crystallography
(1992, Vol. C, Tables 4.2.6.8 and 6.1.1.4)
;

loop_
_geom_angle_atom_site_label_1
_geom_angle_atom_site_label_2
_geom_angle_atom_site_label_3
_geom_angle
_geom_angle_publ_flag
Rh1 Hg1 Rh2 72.76(3) yes
Rh1 Hg1 Rh3 82.77(2) yes
Rh1 Hg1 Cl4 130.87(4) yes
Rh2 Hg1 Rh3 74.88(2) yes
Rh2 Hg1 Cl4 149.35(4) yes
Rh3 Hg1 Cl4 121.79(4) yes
Hg1 Rh1 Cl1 101.25(4) yes
Hg1 Rh1 Cl3 88.91(4) yes
Hg1 Rh1 P1 93.05(4) yes
Hg1 Rh1 C1 84.57(15) yes
Cl1 Rh1 Cl3 91.46(4) yes
Cl1 Rh1 P1 86.11(5) yes
Cl1 Rh1 C1 173.53(15) yes
Cl3 Rh1 P1 177.13(4) yes
Cl3 Rh1 C1 91.46(14) yes
P1 Rh1 C1 90.80(14) yes
Hg1 Rh2 Cl1 102.84(4) yes
Hg1 Rh2 Cl2 100.27(3) yes
Hg1 Rh2 P2 85.72(3) yes
Hg1 Rh2 P3 86.65(4) yes
Cl1 Rh2 Cl2 87.20(4) yes
Cl1 Rh2 P2 91.61(5) yes
Cl1 Rh2 P3 170.42(4) yes
Cl2 Rh2 P2 174.01(4) yes
Cl2 Rh2 P3 89.85(5) yes
P2 Rh2 P3 90.38(5) yes
Hg1 Rh3 Cl2 99.12(4) yes
Hg1 Rh3 Cl3 89.41(4) yes
Hg1 Rh3 P4 90.08(4) yes
Hg1 Rh3 C2 84.84(14) yes
Cl2 Rh3 Cl3 87.67(5) yes
Cl2 Rh3 P4 90.08(5) yes
Cl2 Rh3 C2 173.79(14) yes
Cl3 Rh3 P4 177.59(4) yes
Cl3 Rh3 C2 87.58(15) yes
P4 Rh3 C2 94.72(15) yes
Rh1 Cl1 Rh2 83.08(4) yes
Rh2 Cl2 Rh3 85.73(4) yes
Rh1 Cl3 Rh3 95.59(5) yes
Rh1 P1 C3 114.69(15) yes
Rh1 P1 C8 111.11(15) yes
Rh1 P1 C14 117.50(14) yes
C3 P1 C8 101.3(2) yes
C3 P1 C14 106.95(19) yes
C8 P1 C14 103.5(2) yes
Rh2 P2 C3 114.67(14) yes
Rh2 P2 C4 117.44(14) yes
Rh2 P2 C20 112.58(14) yes
C3 P2 C4 105.71(19) yes
C3 P2 C20 100.5(2) yes
C4 P2 C20 104.13(19) yes
Rh2 P3 C6 119.10(16) yes
Rh2 P3 C7 114.57(14) yes
Rh2 P3 C26 106.86(15) yes
C6 P3 C7 105.99(19) yes
C6 P3 C26 107.09(19) yes
C7 P3 C26 101.61(19) yes
Rh3 P4 C7 110.97(15) yes
Rh3 P4 C32 112.83(14) yes
Rh3 P4 C38 119.39(15) yes
C7 P4 C32 101.19(19) yes
C7 P4 C38 106.57(19) yes
C32 P4 C38 104.1(2) yes
F1 P5 F2 90.3(4) yes
F1 P5 F3 90.3(3) yes
F1 P5 F4 90.5(4) yes
F1 P5 F5 90.8(3) yes
F1 P5 F6 177.7(4) yes
F2 P5 F3 90.2(3) yes
F2 P5 F4 179.1(3) yes
F2 P5 F5 90.7(3) yes
F2 P5 F6 92.0(4) yes
F3 P5 F4 89.6(3) yes
F3 P5 F5 178.61(19) yes
F3 P5 F6 89.7(3) yes
F4 P5 F5 89.6(3) yes
F4 P5 F6 87.2(4) yes
F5 P5 F6 89.2(3) yes
Rh1 C1 O1 179.7(4) yes
Rh3 C2 O2 173.6(5) yes
P1 C3 P2 122.4(3) yes
P2 C4 C5 113.4(3) yes
C4 C5 C6 114.9(4) yes
P3 C6 C5 115.0(3) yes
P3 C7 P4 120.3(3) yes
P1 C8 C9 119.4(4) yes
P1 C8 C13 121.2(4) yes
C9 C8 C13 119.4(5) yes
C8 C9 C10 119.6(5) yes
C9 C10 C11 120.5(6) yes
C10 C11 C12 119.5(5) yes
C11 C12 C13 120.4(5) yes
C8 C13 C12 120.5(5) yes
P1 C14 C15 123.0(4) yes
P1 C14 C19 118.0(4) yes
C15 C14 C19 118.9(4) yes
C14 C15 C16 119.6(5) yes
C15 C16 C17 120.5(6) yes
C16 C17 C18 119.9(5) yes
C17 C18 C19 120.0(5) yes
C14 C19 C18 121.0(5) yes
P2 C20 C21 119.0(4) yes
P2 C20 C25 121.9(4) yes
C21 C20 C25 119.0(4) yes
C20 C21 C22 119.9(5) yes
C21 C22 C23 120.3(5) yes
C22 C23 C24 120.4(6) yes
C23 C24 C25 120.5(6) yes
C20 C25 C24 119.9(5) yes
P3 C26 C27 116.9(4) yes
P3 C26 C31 123.2(3) yes
C27 C26 C31 119.9(4) yes
C26 C27 C28 120.3(5) yes
C27 C28 C29 119.2(5) yes
C28 C29 C30 121.1(5) yes
C29 C30 C31 119.9(5) yes
C26 C31 C30 119.6(4) yes
P4 C32 C33 122.4(3) yes
P4 C32 C37 118.4(4) yes
C33 C32 C37 119.0(4) yes
C32 C33 C34 120.4(4) yes
C33 C34 C35 119.9(5) yes
C34 C35 C36 120.3(5) yes
C35 C36 C37 119.5(4) yes
C32 C37 C36 120.7(5) yes
P4 C38 C39 118.7(4) yes
P4 C38 C43 122.2(3) yes
C39 C38 C43 119.0(4) yes
C38 C39 C40 119.8(5) yes
C39 C40 C41 120.9(5) yes
C40 C41 C42 119.5(5) yes
C41 C42 C43 120.4(5) yes
C38 C43 C42 120.2(4) yes
Cl5 C44 Cl6 113.1(4) yes
Cl7 C45 Cl8 105.8(5) yes
P1 C3 H3A 106.741 no
P1 C3 H3B 106.738 no
P2 C3 H3A 106.746 no
P2 C3 H3B 106.744 no
H3A C3 H3B 106.612 no
P2 C4 H4A 108.897 no
P2 C4 H4B 108.895 no
C5 C4 H4A 108.890 no
C5 C4 H4B 108.902 no
H4A C4 H4B 107.723 no
C4 C5 H5A 108.544 no
C4 C5 H5B 108.547 no
C6 C5 H5A 108.543 no
C6 C5 H5B 108.552 no
H5A C5 H5B 107.538 no
P3 C6 H6A 108.521 no
P3 C6 H6B 108.513 no
C5 C6 H6A 108.510 no
C5 C6 H6B 108.502 no
H6A C6 H6B 107.525 no
P3 C7 H7A 107.258 no
P3 C7 H7B 107.249 no
P4 C7 H7A 107.239 no
P4 C7 H7B 107.248 no
H7A C7 H7B 106.864 no
C8 C9 H9 120.191 no
C10 C9 H9 120.198 no
C9 C10 H10 119.767 no
C11 C10 H10 119.776 no
C10 C11 H11 120.256 no
C12 C11 H11 120.241 no
C11 C12 H12 119.773 no
C13 C12 H12 119.797 no
C8 C13 H13 119.737 no
C12 C13 H13 119.731 no
C14 C15 H15 120.187 no
C16 C15 H15 120.172 no
C15 C16 H16 119.727 no
C17 C16 H16 119.724 no
C16 C17 H17 120.063 no
C18 C17 H17 120.051 no
C17 C18 H18 119.991 no
C19 C18 H18 120.001 no
C14 C19 H19 119.518 no
C18 C19 H19 119.510 no
C20 C21 H21 120.057 no
C22 C21 H21 120.076 no
C21 C22 H22 119.839 no
C23 C22 H22 119.833 no
C22 C23 H23 119.782 no
C24 C23 H23 119.792 no
C23 C24 H24 119.769 no
C25 C24 H24 119.761 no
C20 C25 H25 120.056 no
C24 C25 H25 120.084 no
C26 C27 H27 119.864 no
C28 C27 H27 119.884 no
C27 C28 H28 120.404 no
C29 C28 H28 120.437 no
C28 C29 H29 119.433 no
C30 C29 H29 119.450 no
C29 C30 H30 120.044 no
C31 C30 H30 120.048 no
C26 C31 H31 120.163 no
C30 C31 H31 120.188 no
C32 C33 H33 119.799 no
C34 C33 H33 119.788 no
C33 C34 H34 120.046 no
C35 C34 H34 120.039 no
C34 C35 H35 119.832 no
C36 C35 H35 119.829 no
C35 C36 H36 120.232 no
C37 C36 H36 120.226 no
C32 C37 H37 119.642 no
C36 C37 H37 119.635 no
C38 C39 H39 120.089 no
C40 C39 H39 120.093 no
C39 C40 H40 119.534 no
C41 C40 H40 119.531 no
C40 C41 H41 120.235 no
C42 C41 H41 120.252 no
C41 C42 H42 119.781 no
C43 C42 H42 119.773 no
C38 C43 H43 119.915 no
C42 C43 H43 119.918 no
Cl5 C44 H44A 108.963 no
Cl5 C44 H44B 108.958 no
Cl6 C44 H44A 108.965 no
Cl6 C44 H44B 108.958 no
H44A C44 H44B 107.773 no
Cl7 C45 H45A 110.593 no
Cl7 C45 H45B 110.580 no
Cl8 C45 H45A 110.579 no
Cl8 C45 H45B 110.589 no
H45A C45 H45B 108.724 no

loop_
_geom_bond_atom_site_label_1
_geom_bond_atom_site_label_2
_geom_bond_distance
_geom_bond_publ_flag
Hg1 Rh1 2.7414(9) yes
Hg1 Rh2 2.6408(8) yes
Hg1 Rh3 2.7295(9) yes
Hg1 Cl4 2.3500(14) yes
Rh1 Cl1 2.3832(12) yes
Rh1 Cl3 2.4469(13) yes
Rh1 P1 2.2544(13) yes
Rh1 C1 1.830(4) yes
Rh2 Cl1 2.4324(13) yes
Rh2 Cl2 2.4257(13) yes
Rh2 P2 2.2283(13) yes
Rh2 P3 2.2217(13) yes
Rh3 Cl2 2.3742(11) yes
Rh3 Cl3 2.4359(13) yes
Rh3 P4 2.2802(13) yes
Rh3 C2 1.825(4) yes
Cl5 C44 1.723(8) yes
Cl6 C44 1.749(6) yes
Cl7 C45 2.183(14) yes
Cl8 C45 1.370(15) yes
P1 C3 1.844(5) yes
P1 C8 1.814(5) yes
P1 C14 1.813(4) yes
P2 C3 1.842(5) yes
P2 C4 1.824(4) yes
P2 C20 1.816(4) yes
P3 C6 1.815(4) yes
P3 C7 1.852(5) yes
P3 C26 1.819(4) yes
P4 C7 1.842(4) yes
P4 C32 1.818(5) yes
P4 C38 1.821(4) yes
P5 F1 1.535(6) yes
P5 F2 1.549(7) yes
P5 F3 1.605(4) yes
P5 F4 1.578(6) yes
P5 F5 1.614(4) yes
P5 F6 1.550(6) yes
O1 C1 1.131(5) yes
O2 C2 1.140(6) yes
C4 C5 1.527(7) yes
C5 C6 1.532(6) yes
C8 C9 1.398(7) yes
C8 C13 1.380(7) yes
C9 C10 1.386(9) yes
C10 C11 1.394(8) yes
C11 C12 1.371(8) yes
C12 C13 1.388(8) yes
C14 C15 1.397(7) yes
C14 C19 1.385(7) yes
C15 C16 1.379(8) yes
C16 C17 1.383(9) yes
C17 C18 1.372(9) yes
C18 C19 1.374(7) yes
C20 C21 1.394(6) yes
C20 C25 1.394(7) yes
C21 C22 1.394(8) yes
C22 C23 1.369(9) yes
C23 C24 1.365(8) yes
C24 C25 1.393(8) yes
C26 C27 1.397(6) yes
C26 C31 1.391(7) yes
C27 C28 1.388(6) yes
C28 C29 1.384(8) yes
C29 C30 1.381(7) yes
C30 C31 1.390(7) yes
C32 C33 1.391(7) yes
C32 C37 1.396(6) yes
C33 C34 1.386(7) yes
C34 C35 1.387(7) yes
C35 C36 1.387(7) yes
C36 C37 1.385(7) yes
C38 C39 1.397(6) yes
C38 C43 1.392(7) yes
C39 C40 1.384(7) yes
C40 C41 1.381(8) yes
C41 C42 1.376(7) yes
C42 C43 1.392(6) yes
C3 H3A 0.990 no
C3 H3B 0.990 no
C4 H4A 0.990 no
C4 H4B 0.990 no
C5 H5A 0.990 no
C5 H5B 0.990 no
C6 H6A 0.990 no
C6 H6B 0.990 no
C7 H7A 0.990 no
C7 H7B 0.990 no
C9 H9 0.950 no
C10 H10 0.950 no
C11 H11 0.950 no
C12 H12 0.950 no
C13 H13 0.950 no
C15 H15 0.950 no
C16 H16 0.950 no
C17 H17 0.950 no
C18 H18 0.950 no
C19 H19 0.950 no
C21 H21 0.950 no
C22 H22 0.950 no
C23 H23 0.950 no
C24 H24 0.950 no
C25 H25 0.950 no
C27 H27 0.950 no
C28 H28 0.950 no
C29 H29 0.950 no
C30 H30 0.950 no
C31 H31 0.950 no
C33 H33 0.950 no
C34 H34 0.950 no
C35 H35 0.950 no
C36 H36 0.950 no
C37 H37 0.950 no
C39 H39 0.950 no
C40 H40 0.950 no
C41 H41 0.950 no
C42 H42 0.950 no
C43 H43 0.950 no
C44 H44A 0.990 no
C44 H44B 0.990 no
C45 H45A 0.990 no
C45 H45B 0.990 no

loop_
_geom_contact_atom_site_label_1
_geom_contact_atom_site_label_2
_geom_contact_distance
_geom_contact_publ_flag
_geom_contact_site_symmetry_2
Hg1 C4 3.483(4) no .
Hg1 C6 3.577(5) no .
Rh1 C13 3.486(5) no .
Rh2 C21 3.516(5) no .
Rh2 C27 3.370(5) no .
Cl1 C3 3.285(5) no .
Cl2 C7 3.183(5) no .
P2 C6 3.387(5) no .
P3 C4 3.380(5) no .
O1 C14 3.467(6) no .
O1 C19 3.243(7) no .
O2 C39 3.299(7) no .
C1 C14 3.162(6) no .
C1 C19 3.282(7) no .
C2 C38 3.447(7) no .
C2 C39 3.190(7) no .
C3 C9 3.110(8) no .
C3 C15 3.247(6) no .
C3 C25 3.508(7) no .
C4 C25 3.139(7) no .
C5 C20 3.367(6) no .
C5 C25 3.511(7) no .
C5 C26 3.491(6) no .
C5 C31 3.537(6) no .
C6 C31 3.192(6) no .
C6 C43 3.406(6) no .
C7 C27 3.519(6) no .
C7 C37 3.417(6) no .
C7 C43 3.144(6) no .
C8 C11 2.783(7) no .
C8 C19 3.158(6) no .
C9 C12 2.772(8) no .
C9 C14 3.401(7) no .
C10 C13 2.761(8) no .
C14 C17 2.773(7) no .
C15 C18 2.768(8) no .
C16 C19 2.749(9) no .
C20 C23 2.780(7) no .
C21 C24 2.765(8) no .
C21 C27 3.432(8) no .
C22 C25 2.765(8) no .
C26 C29 2.767(6) no .
C27 C30 2.775(7) no .
C28 C31 2.790(7) no .
C32 C35 2.782(7) no .
C32 C39 3.443(6) no .
C33 C36 2.779(6) no .
C33 C38 3.074(7) no .
C33 C39 3.379(7) no .
C34 C37 2.771(7) no .
C38 C41 2.789(6) no .
C39 C42 2.770(7) no .
C40 C43 2.761(7) no .
Rh3 O2 3.541(4) no 3_656
Cl2 Cl5 3.535(3) no 2_545
Cl2 Cl7 3.568(3) no .
Cl4 C28 3.471(5) no 4_555
Cl4 C45 3.519(11) no 4_555
Cl5 Cl2 3.535(3) no 2_555
Cl5 O2 3.519(5) no 4_454
Cl7 Cl2 3.568(3) no .
Cl8 C24 3.530(9) no 2_545
F2 O1 3.226(8) no 4_554
F2 C1 3.532(9) no 4_554
F2 C19 3.375(7) no 4_554
F2 C35 3.347(8) no 2_655
F3 C6 3.417(6) no .
F3 C7 3.569(6) no .
F3 C12 3.374(6) no 4_554
F3 C13 3.467(6) no 4_554
F3 C31 3.438(6) no .
F3 C43 3.592(6) no .
F4 C4 3.262(7) no 3_666
F4 C6 3.350(7) no .
F4 C31 3.547(7) no .
F4 C45 3.340(10) no 2_555
F5 C3 3.479(5) no 3_666
F5 C4 3.500(6) no 3_666
F5 C15 3.583(6) no 3_666
F5 C34 3.588(6) no 2_655
F5 C35 3.397(7) no 2_655
F6 C25 3.435(7) no 3_666
F6 C42 3.390(7) no .
F6 C43 3.504(7) no .
O1 F2 3.226(8) no 4_455
O1 C28 3.231(6) no 4_555
O1 C29 3.317(6) no 4_555
O1 C35 3.094(6) no 3_656
O1 C36 3.179(6) no 3_656
O2 Rh3 3.541(4) no 3_656
O2 Cl5 3.519(5) no 4_555
O2 C37 3.426(6) no 3_656
C1 F2 3.532(9) no 4_455
C1 C35 3.584(7) no 3_656
C3 F5 3.479(5) no 3_666
C4 F4 3.262(7) no 3_666
C4 F5 3.500(6) no 3_666
C6 F3 3.417(6) no .
C6 F4 3.350(7) no .
C7 F3 3.569(6) no .
C12 F3 3.374(6) no 4_455
C12 C40 3.548(7) no 1_455
C13 F3 3.467(6) no 4_455
C15 F5 3.583(6) no 3_666
C19 F2 3.375(7) no 4_455
C23 C24 3.574(9) no 3_566
C24 Cl8 3.530(9) no 2_555
C24 C23 3.574(9) no 3_566
C24 C24 3.416(10) no 3_566
C25 F6 3.435(7) no 3_666
C28 Cl4 3.471(5) no 4_454
C28 O1 3.231(6) no 4_454
C29 O1 3.317(6) no 4_454
C31 F3 3.438(6) no .
C31 F4 3.547(7) no .
C34 F5 3.588(6) no 2_645
C35 F2 3.347(8) no 2_645
C35 F5 3.397(7) no 2_645
C35 O1 3.094(6) no 3_656
C35 C1 3.584(7) no 3_656
C36 O1 3.179(6) no 3_656
C37 O2 3.426(6) no 3_656
C40 C12 3.548(7) no 1_655
C42 F6 3.390(7) no .
C43 F3 3.592(6) no .
C43 F6 3.504(7) no .
C45 Cl4 3.519(11) no 4_454
C45 F4 3.340(10) no 2_545
Hg1 H4B 2.8912 no .
Hg1 H6A 3.0534 no .
Rh1 H13 2.9296 no .
Rh2 H21 2.9846 no .
Rh2 H27 2.8722 no .
Rh3 H37 3.2312 no .
Cl1 H3A 3.1697 no .
Cl1 H13 3.5025 no .
Cl1 H21 3.2443 no .
Cl2 H7A 2.8942 no .
Cl2 H27 2.8356 no .
Cl2 H37 2.8878 no .
Cl4 H4B 3.1189 no .
Cl4 H6A 3.1687 no .
P1 H9 2.8684 no .
P1 H13 2.8829 no .
P1 H15 2.9473 no .
P1 H19 2.8130 no .
P2 H5B 2.8902 no .
P2 H15 3.5300 no .
P2 H21 2.8551 no .
P2 H25 2.9201 no .
P3 H5B 2.9471 no .
P3 H27 2.8081 no .
P3 H31 2.9498 no .
P3 H43 3.3688 no .
P4 H33 2.9267 no .
P4 H37 2.8400 no .
P4 H39 2.8546 no .
P4 H43 2.9261 no .
O1 H19 3.1663 no .
O2 H39 2.6330 no .
C1 H13 3.5017 no .
C1 H19 3.1544 no .
C2 H39 2.6195 no .
C3 H4A 2.9812 no .
C3 H4B 3.1157 no .
C3 H9 2.7824 no .
C3 H15 2.8464 no .
C3 H25 3.4876 no .
C4 H3B 2.8082 no .
C4 H6A 2.7446 no .
C4 H6B 3.4018 no .
C4 H15 2.9307 no .
C4 H25 2.7278 no .
C5 H25 3.1935 no .
C5 H31 3.0754 no .
C6 H4A 3.4028 no .
C6 H4B 2.7247 no .
C6 H7B 2.8800 no .
C6 H31 2.7516 no .
C6 H43 2.7457 no .
C7 H6A 3.0702 no .
C7 H6B 3.0160 no .
C7 H27 3.4762 no .
C7 H37 3.3393 no .
C7 H43 2.6572 no .
C8 H3A 2.6667 no .
C8 H3B 3.2131 no .
C8 H10 3.2640 no .
C8 H12 3.2567 no .
C8 H19 2.8049 no .
C9 H3A 2.7299 no .
C9 H3B 3.1720 no .
C9 H11 3.2697 no .
C9 H13 3.2575 no .
C9 H19 3.5121 no .
C10 H12 3.2480 no .
C11 H9 3.2704 no .
C11 H13 3.2481 no .
C12 H10 3.2449 no .
C13 H9 3.2573 no .
C13 H11 3.2534 no .
C13 H19 3.1567 no .
C14 H3B 2.7956 no .
C14 H9 3.2325 no .
C14 H16 3.2581 no .
C14 H18 3.2563 no .
C15 H3B 2.7788 no .
C15 H4B 3.2492 no .
C15 H17 3.2542 no .
C15 H19 3.2547 no .
C16 H18 3.2433 no .
C17 H15 3.2556 no .
C17 H19 3.2333 no .
C18 H16 3.2399 no .
C19 H15 3.2569 no .
C19 H17 3.2368 no .
C20 H3A 2.6965 no .
C20 H3B 3.0974 no .
C20 H4A 2.9643 no .
C20 H5B 2.8872 no .
C20 H22 3.2695 no .
C20 H24 3.2688 no .
C21 H3A 3.2617 no .
C21 H23 3.2539 no .
C21 H25 3.2637 no .
C21 H27 3.4649 no .
C22 H24 3.2283 no .
C23 H21 3.2522 no .
C23 H25 3.2486 no .
C24 H22 3.2280 no .
C25 H3A 3.4087 no .
C25 H3B 3.3987 no .
C25 H4A 2.8204 no .
C25 H5B 2.9087 no .
C25 H21 3.2638 no .
C25 H23 3.2509 no .
C26 H5B 3.0589 no .
C26 H6B 3.0053 no .
C26 H7A 2.7893 no .
C26 H7B 3.0822 no .
C26 H21 3.5687 no .
C26 H28 3.2750 no .
C26 H30 3.2629 no .
C27 H7A 3.1051 no .
C27 H21 3.0616 no .
C27 H29 3.2482 no .
C27 H31 3.2724 no .
C28 H30 3.2631 no .
C29 H27 3.2504 no .
C29 H31 3.2572 no .
C30 H28 3.2652 no .
C31 H5B 2.9098 no .
C31 H6B 2.9094 no .
C31 H7B 3.5787 no .
C31 H27 3.2697 no .
C31 H29 3.2540 no .
C32 H7A 2.7757 no .
C32 H7B 3.0548 no .
C32 H34 3.2672 no .
C32 H36 3.2741 no .
C32 H39 3.3147 no .
C33 H35 3.2570 no .
C33 H37 3.2599 no .
C33 H39 3.3541 no .
C34 H36 3.2642 no .
C35 H33 3.2569 no .
C35 H37 3.2522 no .
C36 H34 3.2631 no .
C37 H7A 2.9647 no .
C37 H33 3.2615 no .
C37 H35 3.2530 no .
C38 H6A 3.3529 no .
C38 H7B 2.8765 no .
C38 H33 2.5908 no .
C38 H40 3.2626 no .
C38 H42 3.2682 no .
C39 H33 2.7977 no .
C39 H41 3.2616 no .
C39 H43 3.2633 no .
C40 H33 3.5575 no .
C40 H42 3.2394 no .
C41 H39 3.2605 no .
C41 H43 3.2565 no .
C42 H6A 3.5694 no .
C42 H40 3.2369 no .
C43 H6A 2.7872 no .
C43 H6B 3.2564 no .
C43 H7B 2.7090 no .
C43 H33 3.1939 no .
C43 H39 3.2637 no .
C43 H41 3.2609 no .
H3A H9 2.4883 no .
H3A H21 3.3507 no .
H3A H25 3.5883 no .
H3B H4A 2.5572 no .
H3B H4B 2.9923 no .
H3B H9 2.5749 no .
H3B H15 2.3134 no .
H3B H25 3.1408 no .
H4A H5A 2.2914 no .
H4A H5B 2.4086 no .
H4A H6A 3.5927 no .
H4A H15 2.7696 no .
H4A H25 2.1633 no .
H4B H5A 2.4124 no .
H4B H5B 2.8605 no .
H4B H6A 2.5210 no .
H4B H6B 3.5934 no .
H4B H15 2.3858 no .
H5A H6A 2.3901 no .
H5A H6B 2.3055 no .
H5A H25 3.5222 no .
H5A H31 3.4645 no .
H5B H6A 2.8624 no .
H5B H6B 2.3905 no .
H5B H25 2.7529 no .
H5B H31 2.5354 no .
H6A H7B 3.0395 no .
H6A H43 2.3545 no .
H6B H7B 2.6477 no .
H6B H31 2.2656 no .
H6B H43 2.4302 no .
H7A H27 3.0030 no .
H7A H37 2.7937 no .
H7A H43 3.5383 no .
H7B H31 3.4861 no .
H7B H43 2.0564 no .
H9 H10 2.3352 no .
H10 H11 2.3443 no .
H11 H12 2.3216 no .
H12 H13 2.3309 no .
H13 H19 3.2238 no .
H15 H16 2.3277 no .
H16 H17 2.3299 no .
H17 H18 2.3228 no .
H18 H19 2.3174 no .
H21 H22 2.3426 no .
H21 H27 2.8578 no .
H22 H23 2.3138 no .
H23 H24 2.3086 no .
H24 H25 2.3409 no .
H27 H28 2.3426 no .
H28 H29 2.3327 no .
H29 H30 2.3242 no .
H30 H31 2.3433 no .
H33 H34 2.3339 no .
H33 H39 2.9688 no .
H33 H43 3.5687 no .
H34 H35 2.3348 no .
H35 H36 2.3381 no .
H36 H37 2.3332 no .
H39 H40 2.3285 no .
H40 H41 2.3276 no .
H41 H42 2.3260 no .
H42 H43 2.3377 no .
Cl1 H17 3.3601 no 4_454
Cl1 H41 3.0900 no 1_455
Cl1 H44A 2.9561 no 2_545
Cl2 H44A 2.9794 no 2_545
Cl3 H39 3.3347 no 3_656
Cl3 H44A 3.5365 no 2_545
Cl3 H44B 3.0890 no 2_545
Cl4 H11 3.3944 no 1_655
Cl4 H28 2.9637 no 4_555
Cl4 H45B 2.8294 no 4_555
Cl5 H12 2.8498 no 4_554
Cl5 H16 3.3969 no 3_666
Cl5 H30 2.9852 no .
Cl5 H39 3.5566 no 4_454
Cl5 H40 3.1216 no 4_454
Cl6 H13 3.4072 no 4_554
Cl6 H17 3.5722 no 3_666
Cl6 H33 3.5833 no 2_655
Cl6 H34 3.3183 no 2_655
Cl6 H44B 2.7985 no 3_665
Cl7 H10 2.9022 no 4_554
Cl7 H16 3.0210 no 4_454
Cl7 H27 3.5997 no .
Cl7 H30 3.0102 no 2_545
Cl7 H36 3.5548 no .
Cl7 H37 3.0810 no .
Cl8 H5A 3.2639 no 4_454
Cl8 H5B 3.0939 no 2_545
Cl8 H24 3.3945 no 2_545
Cl8 H30 3.4826 no 2_545
Cl8 H31 3.3890 no 2_545
P5 H4A 3.3268 no 3_666
P5 H6B 3.2380 no .
P5 H25 3.4952 no 3_666
P5 H31 3.5071 no .
P5 H35 3.4662 no 2_655
F1 H12 3.2307 no 4_554
F1 H13 3.2123 no 4_554
F1 H16 3.3186 no 3_666
F1 H31 3.3416 no .
F1 H34 3.1069 no 2_655
F1 H45A 3.2049 no 2_555
F2 H13 3.4372 no 4_554
F2 H19 2.5712 no 4_554
F2 H22 2.8338 no 1_655
F2 H23 3.4780 no 1_655
F2 H34 3.5191 no 2_655
F2 H35 2.5510 no 2_655
F3 H6B 2.4911 no .
F3 H7B 2.6585 no .
F3 H12 3.3978 no 4_554
F3 H13 3.5583 no 4_554
F3 H19 3.0362 no 4_554
F3 H31 2.8239 no .
F3 H43 2.7136 no .
F4 H4A 2.3820 no 3_666
F4 H4B 3.4920 no 3_666
F4 H5A 3.2765 no .
F4 H5A 3.2933 no 3_666
F4 H5B 3.5509 no .
F4 H6B 2.4554 no .
F4 H25 3.1982 no 3_666
F4 H31 2.6102 no .
F4 H45A 2.5301 no 2_555
F4 H45B 3.3407 no 2_555
F5 H3B 2.5274 no 3_666
F5 H4A 2.5955 no 3_666
F5 H15 3.0156 no 3_666
F5 H23 2.9914 no 1_655
F5 H25 2.8357 no 3_666
F5 H34 3.0882 no 2_655
F5 H35 2.6932 no 2_655
F6 H4A 3.3649 no 3_666
F6 H6B 3.0325 no .
F6 H22 3.2308 no 1_655
F6 H23 3.4934 no 1_655
F6 H24 3.4426 no 3_666
F6 H25 2.6144 no 3_666
F6 H42 2.6982 no .
F6 H43 2.9316 no .
O1 H22 3.1649 no 4_555
O1 H28 2.7136 no 4_555
O1 H29 2.8649 no 4_555
O1 H35 2.8903 no 3_656
O1 H36 3.0556 no 3_656
O2 H29 2.7769 no 4_555
O2 H37 3.0231 no 3_656
C1 H28 3.3973 no 4_555
C1 H29 3.5812 no 4_555
C1 H35 3.5113 no 3_656
C2 H29 3.5673 no 4_555
C4 H45B 2.9056 no 4_555
C5 H5A 3.1474 no 3_666
C5 H45B 3.4085 no 4_555
C8 H41 3.1600 no 1_455
C9 H41 3.2982 no 1_455
C10 H7A 3.0214 no 4_455
C10 H7B 3.5401 no 4_455
C10 H41 3.4719 no 1_455
C11 H7A 3.1042 no 4_455
C11 H7B 3.4850 no 4_455
C11 H41 3.5360 no 1_455
C12 H40 3.0123 no 1_455
C12 H41 3.4326 no 1_455
C13 H40 3.1993 no 1_455
C13 H41 3.2377 no 1_455
C15 H34 3.1879 no 4_455
C15 H45B 3.3707 no 4_555
C16 H28 3.5712 no 4_555
C16 H34 3.1017 no 4_455
C17 H21 3.5759 no 4_555
C17 H27 3.4815 no 4_555
C17 H28 3.5517 no 4_555
C17 H33 3.3645 no 4_455
C17 H34 3.4685 no 4_455
C17 H44A 3.3388 no 3_666
C18 H21 3.4328 no 4_555
C18 H22 3.2492 no 4_555
C18 H33 3.1488 no 4_455
C19 H33 3.5478 no 4_455
C21 H18 3.4996 no 4_454
C22 H18 3.4068 no 4_454
C22 H35 3.4783 no 2_555
C23 H24 3.4573 no 3_566
C23 H35 3.1706 no 2_555
C23 H36 3.5553 no 2_555
C24 H24 3.4835 no 3_566
C25 H23 3.5566 no 3_566
C26 H11 3.0896 no 4_554
C27 H11 2.9063 no 4_554
C28 H11 2.8783 no 4_554
C29 H11 3.0320 no 4_554
C29 H12 3.4808 no 4_554
C29 H36 3.0922 no 2_555
C30 H11 3.2033 no 4_554
C30 H12 2.9281 no 4_554
C30 H36 3.4426 no 2_555
C30 H45A 3.0512 no 2_555
C31 H11 3.2379 no 4_554
C31 H12 3.2183 no 4_554
C31 H45A 2.9512 no 2_555
C33 H9 3.5724 no 4_554
C34 H9 3.1120 no 4_554
C35 H9 2.9682 no 4_554
C35 H23 3.1505 no 2_545
C36 H9 3.3348 no 4_554
C36 H10 3.1354 no 4_554
C36 H23 3.5600 no 2_545
C36 H29 3.3051 no 2_545
C37 H10 3.0917 no 4_554
C40 H12 3.5810 no 1_655
C40 H44B 3.5453 no 4_555
C41 H18 3.4882 no 4_554
C42 H18 2.9932 no 4_554
C43 H18 3.2491 no 4_554
C44 H17 3.3193 no 3_666
C44 H40 3.3169 no 4_454
C44 H44B 3.5745 no 3_665
C45 H4B 3.0671 no 4_454
C45 H5A 3.4478 no 4_454
C45 H15 3.4447 no 4_454
C45 H16 3.3263 no 4_454
C45 H30 3.0585 no 2_545
C45 H31 3.2036 no 2_545
H3A H41 2.9149 no 1_455
H3B F5 2.5274 no 3_666
H3B H23 3.5337 no 3_566
H4A P5 3.3268 no 3_666
H4A F4 2.3820 no 3_666
H4A F5 2.5955 no 3_666
H4A F6 3.3649 no 3_666
H4A H45A 3.3899 no 4_555
H4A H45B 2.9671 no 4_555
H4B F4 3.4920 no 3_666
H4B C45 3.0671 no 4_555
H4B H45A 3.3055 no 4_555
H4B H45B 2.1552 no 4_555
H5A Cl8 3.2639 no 4_555
H5A F4 3.2765 no .
H5A F4 3.2933 no 3_666
H5A C5 3.1474 no 3_666
H5A C45 3.4478 no 4_555
H5A H5A 2.3096 no 3_666
H5A H5B 3.1429 no 3_666
H5A H45A 3.4767 no 4_555
H5A H45B 3.0714 no 4_555
H5B Cl8 3.0939 no 2_555
H5B F4 3.5509 no .
H5B H5A 3.1429 no 3_666
H5B H45A 3.3749 no 2_555
H6A H45B 3.3735 no 4_555
H6B P5 3.2380 no .
H6B F3 2.4911 no .
H6B F4 2.4554 no .
H6B F6 3.0325 no .
H7A C10 3.0214 no 4_554
H7A C11 3.1042 no 4_554
H7A H10 2.8376 no 4_554
H7A H11 2.9958 no 4_554
H7B F3 2.6585 no .
H7B C10 3.5401 no 4_554
H7B C11 3.4850 no 4_554
H9 C33 3.5724 no 4_455
H9 C34 3.1120 no 4_455
H9 C35 2.9682 no 4_455
H9 C36 3.3348 no 4_455
H9 H23 3.4343 no 3_566
H9 H34 3.4219 no 4_455
H9 H35 3.1888 no 4_455
H10 Cl7 2.9022 no 4_455
H10 C36 3.1354 no 4_455
H10 C37 3.0917 no 4_455
H10 H7A 2.8376 no 4_455
H10 H36 3.2725 no 4_455
H10 H37 3.2231 no 4_455
H11 Cl4 3.3944 no 1_455
H11 C26 3.0896 no 4_455
H11 C27 2.9063 no 4_455
H11 C28 2.8783 no 4_455
H11 C29 3.0320 no 4_455
H11 C30 3.2033 no 4_455
H11 C31 3.2379 no 4_455
H11 H7A 2.9958 no 4_455
H11 H27 3.3715 no 4_455
H11 H28 3.3262 no 4_455
H11 H29 3.5574 no 4_455
H12 Cl5 2.8498 no 4_455
H12 F1 3.2307 no 4_455
H12 F3 3.3978 no 4_455
H12 C29 3.4808 no 4_455
H12 C30 2.9281 no 4_455
H12 C31 3.2183 no 4_455
H12 C40 3.5810 no 1_455
H12 H30 2.9079 no 4_455
H12 H31 3.3948 no 4_455
H12 H40 2.9385 no 1_455
H13 Cl6 3.4072 no 4_455
H13 F1 3.2123 no 4_455
H13 F2 3.4372 no 4_455
H13 F3 3.5583 no 4_455
H13 H40 3.2460 no 1_455
H15 F5 3.0156 no 3_666
H15 C45 3.4447 no 4_555
H15 H34 3.4872 no 4_455
H15 H45A 3.4580 no 4_555
H15 H45B 2.7258 no 4_555
H16 Cl5 3.3969 no 3_666
H16 Cl7 3.0210 no 4_555
H16 F1 3.3186 no 3_666
H16 C45 3.3263 no 4_555
H16 H34 3.3351 no 4_455
H16 H44A 3.3741 no 3_666
H16 H45A 3.2591 no 4_555
H16 H45B 3.1910 no 4_555
H17 Cl1 3.3601 no 4_555
H17 Cl6 3.5722 no 3_666
H17 C44 3.3193 no 3_666
H17 H21 3.2252 no 4_555
H17 H27 3.2084 no 4_555
H17 H44A 2.5481 no 3_666
H18 C21 3.4996 no 4_555
H18 C22 3.4068 no 4_555
H18 C41 3.4882 no 4_455
H18 C42 2.9932 no 4_455
H18 C43 3.2491 no 4_455
H18 H21 2.9634 no 4_555
H18 H22 2.7778 no 4_555
H18 H33 3.2566 no 4_455
H18 H42 3.0297 no 4_455
H18 H43 3.4204 no 4_455
H19 F2 2.5712 no 4_455
H19 F3 3.0362 no 4_455
H19 H22 3.5115 no 4_555
H21 C17 3.5759 no 4_454
H21 C18 3.4328 no 4_454
H21 H17 3.2252 no 4_454
H21 H18 2.9634 no 4_454
H22 F2 2.8338 no 1_455
H22 F6 3.2308 no 1_455
H22 O1 3.1649 no 4_454
H22 C18 3.2492 no 4_454
H22 H18 2.7778 no 4_454
H22 H19 3.5115 no 4_454
H22 H35 3.0707 no 2_555
H23 F2 3.4780 no 1_455
H23 F5 2.9914 no 1_455
H23 F6 3.4934 no 1_455
H23 C25 3.5566 no 3_566
H23 C35 3.1505 no 2_555
H23 C36 3.5600 no 2_555
H23 H3B 3.5337 no 3_566
H23 H9 3.4343 no 3_566
H23 H25 3.4380 no 3_566
H23 H35 2.4508 no 2_555
H23 H36 3.2597 no 2_555
H24 Cl8 3.3945 no 2_555
H24 F6 3.4426 no 3_666
H24 C23 3.4573 no 3_566
H24 C24 3.4835 no 3_566
H24 H42 2.9373 no 3_666
H25 P5 3.4952 no 3_666
H25 F4 3.1982 no 3_666
H25 F5 2.8357 no 3_666
H25 F6 2.6144 no 3_666
H25 H23 3.4380 no 3_566
H27 Cl7 3.5997 no .
H27 C17 3.4815 no 4_454
H27 H11 3.3715 no 4_554
H27 H17 3.2084 no 4_454
H28 Cl4 2.9637 no 4_454
H28 O1 2.7136 no 4_454
H28 C1 3.3973 no 4_454
H28 C16 3.5712 no 4_454
H28 C17 3.5517 no 4_454
H28 H11 3.3262 no 4_554
H29 O1 2.8649 no 4_454
H29 O2 2.7769 no 4_454
H29 C1 3.5812 no 4_454
H29 C2 3.5673 no 4_454
H29 C36 3.3051 no 2_555
H29 H11 3.5574 no 4_554
H29 H36 2.6776 no 2_555
H29 H37 3.5821 no 2_555
H30 Cl5 2.9852 no .
H30 Cl7 3.0102 no 2_555
H30 Cl8 3.4826 no 2_555
H30 C45 3.0585 no 2_555
H30 H12 2.9079 no 4_554
H30 H36 3.3350 no 2_555
H30 H45A 2.5643 no 2_555
H31 Cl8 3.3890 no 2_555
H31 P5 3.5071 no .
H31 F1 3.3416 no .
H31 F3 2.8239 no .
H31 F4 2.6102 no .
H31 C45 3.2036 no 2_555
H31 H12 3.3948 no 4_554
H31 H45A 2.3564 no 2_555
H33 Cl6 3.5833 no 2_645
H33 C17 3.3645 no 4_554
H33 C18 3.1488 no 4_554
H33 C19 3.5478 no 4_554
H33 H18 3.2566 no 4_554
H34 Cl6 3.3183 no 2_645
H34 F1 3.1069 no 2_645
H34 F2 3.5191 no 2_645
H34 F5 3.0882 no 2_645
H34 C15 3.1879 no 4_554
H34 C16 3.1017 no 4_554
H34 C17 3.4685 no 4_554
H34 H9 3.4219 no 4_554
H34 H15 3.4872 no 4_554
H34 H16 3.3351 no 4_554
H35 P5 3.4662 no 2_645
H35 F2 2.5510 no 2_645
H35 F5 2.6932 no 2_645
H35 O1 2.8903 no 3_656
H35 C1 3.5113 no 3_656
H35 C22 3.4783 no 2_545
H35 C23 3.1706 no 2_545
H35 H9 3.1888 no 4_554
H35 H22 3.0707 no 2_545
H35 H23 2.4508 no 2_545
H36 Cl7 3.5548 no .
H36 O1 3.0556 no 3_656
H36 C23 3.5553 no 2_545
H36 C29 3.0922 no 2_545
H36 C30 3.4426 no 2_545
H36 H10 3.2725 no 4_554
H36 H23 3.2597 no 2_545
H36 H29 2.6776 no 2_545
H36 H30 3.3350 no 2_545
H37 Cl7 3.0810 no .
H37 O2 3.0231 no 3_656
H37 H10 3.2231 no 4_554
H37 H29 3.5821 no 2_545
H39 Cl3 3.3347 no 3_656
H39 Cl5 3.5566 no 4_555
H39 H44B 3.0974 no 4_555
H40 Cl5 3.1216 no 4_555
H40 C12 3.0123 no 1_655
H40 C13 3.1993 no 1_655
H40 C44 3.3169 no 4_555
H40 H12 2.9385 no 1_655
H40 H13 3.2460 no 1_655
H40 H44B 2.9050 no 4_555
H41 Cl1 3.0900 no 1_655
H41 C8 3.1600 no 1_655
H41 C9 3.2982 no 1_655
H41 C10 3.4719 no 1_655
H41 C11 3.5360 no 1_655
H41 C12 3.4326 no 1_655
H41 C13 3.2377 no 1_655
H41 H3A 2.9149 no 1_655
H42 F6 2.6982 no .
H42 H18 3.0297 no 4_554
H42 H24 2.9373 no 3_666
H43 F3 2.7136 no .
H43 F6 2.9316 no .
H43 H18 3.4204 no 4_554
H44A Cl1 2.9561 no 2_555
H44A Cl2 2.9794 no 2_555
H44A Cl3 3.5365 no 2_555
H44A C17 3.3388 no 3_666
H44A H16 3.3741 no 3_666
H44A H17 2.5481 no 3_666
H44B Cl3 3.0890 no 2_555
H44B Cl6 2.7985 no 3_665
H44B C40 3.5453 no 4_454
H44B C44 3.5745 no 3_665
H44B H39 3.0974 no 4_454
H44B H40 2.9050 no 4_454
H44B H44B 3.2587 no 3_665
H45A F1 3.2049 no 2_545
H45A F4 2.5301 no 2_545
H45A C30 3.0512 no 2_545
H45A C31 2.9512 no 2_545
H45A H4A 3.3899 no 4_454
H45A H4B 3.3055 no 4_454
H45A H5A 3.4767 no 4_454
H45A H5B 3.3749 no 2_545
H45A H15 3.4580 no 4_454
H45A H16 3.2591 no 4_454
H45A H30 2.5643 no 2_545
H45A H31 2.3564 no 2_545
H45B Cl4 2.8294 no 4_454
H45B F4 3.3407 no 2_545
H45B C4 2.9056 no 4_454
H45B C5 3.4085 no 4_454
H45B C15 3.3707 no 4_454
H45B H4A 2.9671 no 4_454
H45B H4B 2.1552 no 4_454
H45B H5A 3.0714 no 4_454
H45B H6A 3.3735 no 4_454
H45B H15 2.7258 no 4_454
H45B H16 3.1910 no 4_454

loop_
_geom_torsion_atom_site_label_1
_geom_torsion_atom_site_label_2
_geom_torsion_atom_site_label_3
_geom_torsion_atom_site_label_4
_geom_torsion
_geom_torsion_publ_flag
Rh1 Hg1 Rh2 Cl1 2.0 no
Rh1 Hg1 Rh2 Cl2 -87.50(3) no
Rh1 Hg1 Rh2 P2 92.63(3) no
Rh1 Hg1 Rh2 P3 -176.738(12) no
Rh2 Hg1 Rh1 Cl1 -1.983(11) no
Rh2 Hg1 Rh1 Cl3 89.29(3) no
Rh2 Hg1 Rh1 P1 -88.62(3) no
Rh2 Hg1 Rh1 C1 -179.137(14) no
Rh1 Hg1 Rh3 Cl2 74.55(3) no
Rh1 Hg1 Rh3 Cl3 -13.0 no
Rh1 Hg1 Rh3 P4 164.6 no
Rh1 Hg1 Rh3 C2 -100.62(3) no
Rh3 Hg1 Rh1 Cl1 -78.33(3) no
Rh3 Hg1 Rh1 Cl3 12.9 no
Rh3 Hg1 Rh1 P1 -164.968(11) no
Rh3 Hg1 Rh1 C1 104.51(3) no
Cl4 Hg1 Rh1 Cl1 155.34(4) no
Cl4 Hg1 Rh1 Cl3 -113.39(5) no
Cl4 Hg1 Rh1 P1 68.70(5) no
Cl4 Hg1 Rh1 C1 -21.82(5) no
Rh2 Hg1 Rh3 Cl2 0.523(10) no
Rh2 Hg1 Rh3 Cl3 -87.03(3) no
Rh2 Hg1 Rh3 P4 90.61(3) no
Rh2 Hg1 Rh3 C2 -174.651(13) no
Rh3 Hg1 Rh2 Cl1 88.94(3) no
Rh3 Hg1 Rh2 Cl2 -0.5 no
Rh3 Hg1 Rh2 P2 179.615(12) no
Rh3 Hg1 Rh2 P3 -89.75(3) no
Cl4 Hg1 Rh2 Cl1 -143.15(7) no
Cl4 Hg1 Rh2 Cl2 127.39(7) no
Cl4 Hg1 Rh2 P2 -52.48(7) no
Cl4 Hg1 Rh2 P3 38.15(7) no
Cl4 Hg1 Rh3 Cl2 -151.23(4) no
Cl4 Hg1 Rh3 Cl3 121.22(5) no
Cl4 Hg1 Rh3 P4 -61.14(5) no
Cl4 Hg1 Rh3 C2 33.59(4) no
Hg1 Rh1 Cl1 Rh2 2.07(3) no
Hg1 Rh1 Cl3 Rh3 -14.48(3) no
Hg1 Rh1 P1 C3 58.47(5) no
Hg1 Rh1 P1 C8 172.59(5) no
Hg1 Rh1 P1 C14 -68.47(6) no
Cl1 Rh1 Cl3 Rh3 86.75(5) no
Cl3 Rh1 Cl1 Rh2 -87.11(4) no
Cl1 Rh1 P1 C3 -42.61(6) no
Cl1 Rh1 P1 C8 71.51(6) no
Cl1 Rh1 P1 C14 -169.55(6) no
P1 Rh1 Cl1 Rh2 94.41(5) no
C1 Rh1 Cl3 Rh3 -99.03(15) no
C1 Rh1 P1 C3 143.08(15) no
C1 Rh1 P1 C8 -102.80(15) no
C1 Rh1 P1 C14 16.14(15) no
Hg1 Rh2 Cl1 Rh1 -2.16(3) no
Hg1 Rh2 Cl2 Rh3 0.57(3) no
Hg1 Rh2 P2 C3 -76.75(5) no
Hg1 Rh2 P2 C4 48.30(6) no
Hg1 Rh2 P2 C20 169.22(5) no
Hg1 Rh2 P3 C6 -50.00(6) no
Hg1 Rh2 P3 C7 76.96(5) no
Hg1 Rh2 P3 C26 -171.34(5) no
Cl1 Rh2 Cl2 Rh3 -101.97(5) no
Cl2 Rh2 Cl1 Rh1 97.73(4) no
Cl1 Rh2 P2 C3 26.00(5) no
Cl1 Rh2 P2 C4 151.05(6) no
Cl1 Rh2 P2 C20 -88.03(6) no
P2 Rh2 Cl1 Rh1 -88.14(4) no
Cl2 Rh2 P3 C6 -150.30(6) no
Cl2 Rh2 P3 C7 -23.34(5) no
Cl2 Rh2 P3 C26 88.37(5) no
P3 Rh2 Cl2 Rh3 87.14(5) no
P2 Rh2 P3 C6 35.69(6) no
P2 Rh2 P3 C7 162.65(5) no
P2 Rh2 P3 C26 -85.65(6) no
P3 Rh2 P2 C3 -163.37(5) no
P3 Rh2 P2 C4 -38.32(6) no
P3 Rh2 P2 C20 82.60(6) no
Hg1 Rh3 Cl2 Rh2 -0.55(3) no
Hg1 Rh3 Cl3 Rh1 14.54(3) no
Hg1 Rh3 P4 C7 -69.83(5) no
Hg1 Rh3 P4 C32 177.42(5) no
Hg1 Rh3 P4 C38 54.66(6) no
Cl2 Rh3 Cl3 Rh1 -84.61(4) no
Cl3 Rh3 Cl2 Rh2 88.48(4) no
Cl2 Rh3 P4 C7 29.29(5) no
Cl2 Rh3 P4 C32 -83.46(6) no
Cl2 Rh3 P4 C38 153.78(6) no
P4 Rh3 Cl2 Rh2 -90.64(5) no
C2 Rh3 Cl3 Rh1 99.40(14) no
C2 Rh3 P4 C7 -154.66(14) no
C2 Rh3 P4 C32 92.59(14) no
C2 Rh3 P4 C38 -30.16(15) no
Rh1 P1 C3 P2 -25.6(3) no
Rh1 P1 C8 C9 -164.5(3) no
Rh1 P1 C8 C13 14.0(4) no
Rh1 P1 C14 C15 102.0(3) no
Rh1 P1 C14 C19 -76.4(4) no
C3 P1 C8 C9 -42.2(3) no
C3 P1 C8 C13 136.3(3) no
C8 P1 C3 P2 -145.3(3) no
C3 P1 C14 C15 -28.6(4) no
C3 P1 C14 C19 153.0(3) no
C14 P1 C3 P2 106.6(3) no
C8 P1 C14 C15 -135.1(4) no
C8 P1 C14 C19 46.5(4) no
C14 P1 C8 C9 68.5(3) no
C14 P1 C8 C13 -113.0(3) no
Rh2 P2 C3 P1 34.9(3) no
Rh2 P2 C4 C5 58.9(3) no
Rh2 P2 C20 C21 24.6(4) no
Rh2 P2 C20 C25 -157.1(3) no
C3 P2 C4 C5 -171.7(3) no
C4 P2 C3 P1 -96.1(3) no
C3 P2 C20 C21 -97.8(4) no
C3 P2 C20 C25 80.4(4) no
C20 P2 C3 P1 155.8(3) no
C4 P2 C20 C21 152.9(3) no
C4 P2 C20 C25 -28.9(4) no
C20 P2 C4 C5 -66.3(3) no
Rh2 P3 C6 C5 -52.4(3) no
Rh2 P3 C7 P4 -47.5(3) no
Rh2 P3 C26 C27 -35.9(3) no
Rh2 P3 C26 C31 144.7(3) no
C6 P3 C7 P4 85.9(3) no
C7 P3 C6 C5 176.7(3) no
C6 P3 C26 C27 -164.5(3) no
C6 P3 C26 C31 16.1(4) no
C26 P3 C6 C5 68.8(3) no
C7 P3 C26 C27 84.5(3) no
C7 P3 C26 C31 -94.9(4) no
C26 P3 C7 P4 -162.3(3) no
Rh3 P4 C7 P3 43.4(3) no
Rh3 P4 C32 C33 -139.4(3) no
Rh3 P4 C32 C37 43.8(3) no
Rh3 P4 C38 C39 55.4(4) no
Rh3 P4 C38 C43 -128.1(3) no
C7 P4 C32 C33 102.0(3) no
C7 P4 C32 C37 -74.8(3) no
C32 P4 C7 P3 163.3(3) no
C7 P4 C38 C39 -178.0(3) no
C7 P4 C38 C43 -1.5(4) no
C38 P4 C7 P3 -88.1(3) no
C32 P4 C38 C39 -71.5(4) no
C32 P4 C38 C43 105.0(4) no
C38 P4 C32 C33 -8.4(4) no
C38 P4 C32 C37 174.7(3) no
P2 C4 C5 C6 -69.2(4) no
C4 C5 C6 P3 65.9(4) no
P1 C8 C9 C10 176.8(3) no
P1 C8 C13 C12 -177.5(3) no
C9 C8 C13 C12 1.0(6) no
C13 C8 C9 C10 -1.7(7) no
C8 C9 C10 C11 0.9(8) no
C9 C10 C11 C12 0.7(8) no
C10 C11 C12 C13 -1.4(7) no
C11 C12 C13 C8 0.6(7) no
P1 C14 C15 C16 -178.4(3) no
P1 C14 C19 C18 177.8(3) no
C15 C14 C19 C18 -0.7(7) no
C19 C14 C15 C16 -0.0(7) no
C14 C15 C16 C17 1.3(9) no
C15 C16 C17 C18 -1.9(9) no
C16 C17 C18 C19 1.2(9) no
C17 C18 C19 C14 0.1(9) no
P2 C20 C21 C22 178.9(3) no
P2 C20 C25 C24 -179.0(4) no
C21 C20 C25 C24 -0.7(8) no
C25 C20 C21 C22 0.6(7) no
C20 C21 C22 C23 -0.9(8) no
C21 C22 C23 C24 1.2(9) no
C22 C23 C24 C25 -1.3(10) no
C23 C24 C25 C20 1.1(9) no
P3 C26 C27 C28 -179.2(3) no
P3 C26 C31 C30 179.1(3) no
C27 C26 C31 C30 -0.3(7) no
C31 C26 C27 C28 0.2(7) no
C26 C27 C28 C29 -0.4(7) no
C27 C28 C29 C30 0.8(8) no
C28 C29 C30 C31 -1.0(8) no
C29 C30 C31 C26 0.7(8) no
P4 C32 C33 C34 -177.6(3) no
P4 C32 C37 C36 176.0(3) no
C33 C32 C37 C36 -0.9(6) no
C37 C32 C33 C34 -0.8(6) no
C32 C33 C34 C35 1.6(7) no
C33 C34 C35 C36 -0.8(7) no
C34 C35 C36 C37 -0.9(7) no
C35 C36 C37 C32 1.8(7) no
P4 C38 C39 C40 179.1(3) no
P4 C38 C43 C42 179.8(3) no
C39 C38 C43 C42 -3.7(7) no
C43 C38 C39 C40 2.6(7) no
C38 C39 C40 C41 0.3(8) no
C39 C40 C41 C42 -2.1(9) no
C40 C41 C42 C43 1.0(8) no
C41 C42 C43 C38 2.0(8) no
